data_1573551
loop_
_publ_author_name
'Mandal, Debasish'
'Sarkar, Abani'
'Behera, Kanhu Charan'
'Ravikanth, Mangalampalli'

_publ_section_title
;
 pH-responsive supramolecular switch of a rationally designed
 dipyrroethene-based chromophore.
;
_journal_name_full 'Chemical science'
_journal_paper_doi 10.1039/d4sc07016j
_journal_year 2024
_chemical_formula_moiety 'C38 H34 N4 O2, 2(C2 F3 O2)'
_chemical_formula_sum 'C42 H34 F6 N4 O6'
_chemical_formula_weight 804.73
_space_group_crystal_system monoclinic
_space_group_IT_number 15
_space_group_name_Hall '-C 2yc'
_space_group_name_H-M_alt 'C 1 2/c 1'
_atom_sites_solution_hydrogens geom
_audit_creation_date 2024-08-17
_audit_creation_method
;
Olex2 1.5
(compiled 2023.03.06 svn.rbb2c1857 for OlexSys, GUI svn.r6748)
;
_audit_update_record
;
2024-08-19 deposited with the CCDC.	2024-12-16 downloaded from the CCDC.
;
_cell_angle_alpha 90
_cell_angle_beta 97.608(5)
_cell_angle_gamma 90
_cell_formula_units_Z 4
_cell_length_a 13.3398(8)
_cell_length_b 12.3038(7)
_cell_length_c 25.4069(13)
_cell_measurement_reflns_used 2913
_cell_measurement_temperature 150.00(10)
_cell_measurement_theta_max 22.1610
_cell_measurement_theta_min 1.6250
_cell_volume 4133.3(4)
_computing_cell_refinement 'CrysAlisPro 1.171.41.93a (Rigaku OD, 2020)'
_computing_data_collection 'CrysAlisPro 1.171.41.93a (Rigaku OD, 2020)'
_computing_data_reduction 'CrysAlisPro 1.171.41.93a (Rigaku OD, 2020)'
_computing_molecular_graphics 'Olex2 1.5 (Dolomanov et al., 2009)'
_computing_publication_material 'Olex2 1.5 (Dolomanov et al., 2009)'
_computing_structure_refinement 'XL  (Sheldrick, 2008)'
_computing_structure_solution 'SHELXT 2018/2 (Sheldrick, 2018)'
_diffrn_ambient_temperature 150.15
_diffrn_measured_fraction_theta_full 0.992
_diffrn_measured_fraction_theta_max 0.992
_diffrn_measurement_details
;
List of Runs (angles in degrees, time in seconds):

  # Type    Start    End  Width  t~exp~   \w     \q     \k     \f   Frames
#--------------------------------------------------------------------------
  1  \f   -121.73  70.27   2.00   10.00  31.11 -18.16 -31.50    --    96
  2  \f    -38.27 177.73   2.00   10.00  72.69 -18.16  31.50    --   108
  3  \w   -122.88  23.12   2.00   10.00    --  -18.16 -59.25  71.08   73
  4  \w   -122.88  23.12   2.00   10.00    --  -18.16 -59.25  20.08   73
  5  \f    -95.42  88.58   2.00   10.00  23.19 -18.16 -59.25    --    92
;
_diffrn_measurement_device 'abstract diffractometer'
_diffrn_measurement_device_type 'Saxi-CrysAlisPro-abstract goniometer imported SAXI images'
_diffrn_measurement_method '\w and \f scans'
_diffrn_radiation_type MoK\a
_diffrn_radiation_wavelength 0.71073
_diffrn_reflns_av_R_equivalents 0.1083
_diffrn_reflns_av_unetI/netI 0.0665
_diffrn_reflns_Laue_measured_fraction_full 0.992
_diffrn_reflns_Laue_measured_fraction_max 0.992
_diffrn_reflns_limit_h_max 15
_diffrn_reflns_limit_h_min -15
_diffrn_reflns_limit_k_max 14
_diffrn_reflns_limit_k_min -14
_diffrn_reflns_limit_l_max 30
_diffrn_reflns_limit_l_min -30
_diffrn_reflns_number 31728
_diffrn_reflns_point_group_measured_fraction_full 0.992
_diffrn_reflns_point_group_measured_fraction_max 0.992
_diffrn_reflns_theta_full 24.999
_diffrn_reflns_theta_max 24.999
_diffrn_reflns_theta_min 2.469
_exptl_absorpt_coefficient_mu 0.105
_exptl_absorpt_correction_T_max 1.00000
_exptl_absorpt_correction_T_min 0.29758
_exptl_absorpt_correction_type multi-scan
_exptl_absorpt_process_details
;
CrysAlisPro 1.171.41.93a (Rigaku Oxford Diffraction, 2020)
Empirical absorption correction using spherical harmonics,
implemented in SCALE3 ABSPACK scaling algorithm.
;
_exptl_crystal_colour 'dull pinkish red'
_exptl_crystal_colour_lustre dull
_exptl_crystal_colour_modifier pinkish
_exptl_crystal_colour_primary red
_exptl_crystal_density_diffrn 1.293
_exptl_crystal_description needle
_exptl_crystal_F_000 1872
_exptl_crystal_size_max 0.21
_exptl_crystal_size_mid 0.2
_exptl_crystal_size_min 0.2
_refine_diff_density_max 0.529
_refine_diff_density_min -0.370
_refine_diff_density_rms 0.062
_refine_ls_extinction_method none
_refine_ls_goodness_of_fit_ref 1.059
_refine_ls_hydrogen_treatment constr
_refine_ls_matrix_type full
_refine_ls_number_parameters 264
_refine_ls_number_reflns 3616
_refine_ls_number_restraints 0
_refine_ls_restrained_S_all 1.059
_refine_ls_R_factor_all 0.1174
_refine_ls_R_factor_gt 0.0740
_refine_ls_shift/su_max 0.000
_refine_ls_shift/su_mean 0.000
_refine_ls_structure_factor_coef Fsqd
_refine_ls_weighting_details 'w=1/[\s^2^(Fo^2^)+(0.0940P)^2^+4.2888P] where P=(Fo^2^+2Fc^2^)/3'
_refine_ls_weighting_scheme calc
_refine_ls_wR_factor_gt 0.1819
_refine_ls_wR_factor_ref 0.2075
_reflns_Friedel_coverage 0.000
_reflns_number_gt 2256
_reflns_number_total 3616
_reflns_threshold_expression 'I > 2\s(I)'
_cod_data_source_file d4sc07016j2.cif
_cod_data_source_block 6d
_cod_database_code 1573551
_shelx_shelxl_version_number 2018/3
_shelx_space_group_comment
;
The symmetry employed for this shelxl refinement is uniquely defined
by the following loop, which should always be used as a source of
symmetry information in preference to the above space-group names.
They are only intended as comments.
;
_shelx_estimated_absorpt_t_max 1.00000
_shelx_estimated_absorpt_t_min 0.29758
_olex2_refinement_description
;
1.a Aromatic/amide H refined with riding coordinates:
 N2(H2), N1(H1A), C7(H7), C18(H18), C10(H10), C5(H5), C14(H14), C2(H2A),
 C17(H17), C9(H9), C4(H4), C3(H3), C15(H15)
1.b Idealised Me refined as rotating group:
 C19(H19A,H19B,H19C)
1.c Idealised tetrahedral OH refined as rotating group:
 O1(H1)
;
_smtbx_masks_special_details
;
A solvent mask was calculated and 212 electrons were 
found in a volume of 568\%A^3^ in 1 void per unit cell. 
This is consistent with the presence of 
0.5[CHCl3] per Asymmetric Unit 
which account for 232 electrons 
per unit cell.
;
_smtbx_masks_void_probe_radius 1.2
_smtbx_masks_void_truncation_radius 1.2
_olex2_submission_special_instructions 'No special instructions were received'
_oxdiff_exptl_absorpt_empirical_details
;
Empirical correction (ABSPACK) includes:
- Absorption correction using spherical harmonics
- Frame scaling
;

loop_
_space_group_symop_operation_xyz
'x, y, z'
'-x, y, -z+1/2'
'x+1/2, y+1/2, z'
'-x+1/2, y+1/2, -z+1/2'
'-x, -y, -z'
'x, -y, z-1/2'
'-x+1/2, -y+1/2, -z'
'x+1/2, -y+1/2, z-1/2'

loop_
_atom_site_label
_atom_site_type_symbol
_atom_site_fract_x
_atom_site_fract_y
_atom_site_fract_z
_atom_site_U_iso_or_equiv
_atom_site_adp_type
_atom_site_occupancy
_atom_site_site_symmetry_order
_atom_site_calc_flag
_atom_site_refinement_flags_posn
_atom_site_refinement_flags_adp
_atom_site_refinement_flags_occupancy
_atom_site_disorder_assembly
_atom_site_disorder_group
O1 O 0.6485(2) 0.5415(2) 0.51101(10) 0.0527(7) Uani 1 1 d . . . . .
H1 H 0.612884 0.525537 0.482258 0.079 Uiso 1 1 calc R U . . .
O3 O 0.46893(19) 0.3830(2) 0.40348(10) 0.0480(7) Uani 1 1 d . . . . .
O2 O 0.5488(2) 0.5435(2) 0.41451(11) 0.0581(8) Uani 1 1 d . . . . .
N2 N 0.6285(2) 0.7704(2) 0.66164(11) 0.0364(7) Uani 1 1 d . . . . .
H2 H 0.588395 0.725848 0.641571 0.044 Uiso 1 1 calc R U . . .
N1 N 0.7418(2) 0.6884(3) 0.57627(11) 0.0378(7) Uani 1 1 d . . . . .
H1A H 0.680941 0.661997 0.577860 0.045 Uiso 1 1 calc R U . . .
F3 F 0.4551(2) 0.4629(3) 0.29776(10) 0.0930(10) Uani 1 1 d . . . . .
F2 F 0.3314(2) 0.4981(3) 0.33741(13) 0.0987(11) Uani 1 1 d . . . . .
F1 F 0.4366(3) 0.6211(3) 0.33029(14) 0.1201(14) Uani 1 1 d . . . . .
C13 C 0.4188(3) 0.7935(3) 0.68085(13) 0.0367(9) Uani 1 1 d . . . . .
C7 C 0.7748(3) 0.7618(3) 0.61172(14) 0.0389(9) Uani 1 1 d . . . . .
H7 H 0.839748 0.791691 0.609351 0.047 Uiso 1 1 calc R U . . .
C8 C 0.7243(3) 0.8004(3) 0.65257(13) 0.0371(9) Uani 1 1 d . . . . .
C11 C 0.6057(3) 0.8197(3) 0.70598(14) 0.0371(9) Uani 1 1 d . . . . .
C6 C 0.7948(3) 0.6472(3) 0.53540(13) 0.0378(9) Uani 1 1 d . . . . .
C12 C 0.5060(3) 0.8066(3) 0.72374(13) 0.0360(8) Uani 1 1 d . . . . .
C1 C 0.7434(3) 0.5708(3) 0.50127(15) 0.0422(9) Uani 1 1 d . . . . .
C18 C 0.3489(3) 0.7102(3) 0.68282(14) 0.0395(9) Uani 1 1 d . . . . .
H18 H 0.357091 0.659897 0.711431 0.047 Uiso 1 1 calc R U . . .
C10 C 0.6886(3) 0.8852(3) 0.72594(15) 0.0426(9) Uani 1 1 d . . . . .
H10 H 0.693740 0.928928 0.756988 0.051 Uiso 1 1 calc R U . . .
C5 C 0.8905(3) 0.6824(3) 0.52725(14) 0.0424(9) Uani 1 1 d . . . . .
H5 H 0.924765 0.735902 0.549836 0.051 Uiso 1 1 calc R U . . .
C14 C 0.4071(3) 0.8632(3) 0.63723(15) 0.0442(10) Uani 1 1 d . . . . .
H14 H 0.455643 0.918695 0.634471 0.053 Uiso 1 1 calc R U . . .
C2 C 0.7888(3) 0.5282(3) 0.46029(15) 0.0451(10) Uani 1 1 d . . . . .
H2A H 0.753865 0.476174 0.437035 0.054 Uiso 1 1 calc R U . . .
C17 C 0.2668(3) 0.7002(3) 0.64285(15) 0.0447(10) Uani 1 1 d . . . . .
H17 H 0.219137 0.643476 0.644904 0.054 Uiso 1 1 calc R U . . .
C9 C 0.7612(3) 0.8744(3) 0.69231(15) 0.0433(10) Uani 1 1 d . . . . .
H9 H 0.824620 0.910589 0.695529 0.052 Uiso 1 1 calc R U . . .
C4 C 0.9353(3) 0.6390(4) 0.48608(16) 0.0498(11) Uani 1 1 d . . . . .
H4 H 1.000849 0.662497 0.480393 0.060 Uiso 1 1 calc R U . . .
C16 C 0.2533(3) 0.7720(4) 0.60002(15) 0.0470(10) Uani 1 1 d . . . . .
C20 C 0.4894(3) 0.4778(4) 0.39109(16) 0.0430(9) Uani 1 1 d . . . . .
C3 C 0.8850(3) 0.5609(3) 0.45285(16) 0.0499(11) Uani 1 1 d . . . . .
H3 H 0.916839 0.530095 0.425046 0.060 Uiso 1 1 calc R U . . .
C15 C 0.3250(3) 0.8524(4) 0.59772(16) 0.0499(11) Uani 1 1 d . . . . .
H15 H 0.318031 0.901365 0.568538 0.060 Uiso 1 1 calc R U . . .
C21 C 0.4301(3) 0.5172(4) 0.33885(17) 0.0530(11) Uani 1 1 d . . . . .
C19 C 0.1632(3) 0.7625(4) 0.55815(17) 0.0605(12) Uani 1 1 d . . . . .
H19A H 0.181072 0.718567 0.528593 0.091 Uiso 1 1 calc R U . . .
H19B H 0.142287 0.835154 0.545194 0.091 Uiso 1 1 calc R U . . .
H19C H 0.107512 0.727695 0.573304 0.091 Uiso 1 1 calc R U . . .

loop_
_atom_site_aniso_label
_atom_site_aniso_U_11
_atom_site_aniso_U_22
_atom_site_aniso_U_33
_atom_site_aniso_U_23
_atom_site_aniso_U_13
_atom_site_aniso_U_12
O1 0.0519(17) 0.0695(19) 0.0387(15) -0.0099(15) 0.0132(13) -0.0156(15)
O3 0.0476(16) 0.0604(19) 0.0366(15) -0.0039(14) 0.0073(12) -0.0076(14)
O2 0.0567(17) 0.0623(19) 0.0543(18) -0.0083(15) 0.0032(14) -0.0163(16)
N2 0.0339(16) 0.051(2) 0.0245(15) -0.0041(14) 0.0040(12) -0.0022(14)
N1 0.0349(16) 0.053(2) 0.0259(16) -0.0018(15) 0.0047(13) -0.0014(15)
F3 0.127(2) 0.116(3) 0.0365(15) -0.0010(16) 0.0143(15) 0.047(2)
F2 0.0593(18) 0.145(3) 0.086(2) 0.019(2) -0.0112(15) 0.0153(18)
F1 0.190(4) 0.063(2) 0.093(3) 0.0213(18) -0.034(2) -0.009(2)
C13 0.0352(19) 0.053(2) 0.0235(18) -0.0011(17) 0.0095(15) 0.0053(18)
C7 0.0353(19) 0.052(2) 0.0285(19) 0.0041(18) 0.0022(16) 0.0004(18)
C8 0.0336(19) 0.051(2) 0.0262(19) 0.0015(17) 0.0038(15) -0.0005(18)
C11 0.038(2) 0.044(2) 0.0296(19) 0.0021(17) 0.0042(16) 0.0023(17)
C6 0.040(2) 0.050(2) 0.0245(19) 0.0027(17) 0.0084(16) 0.0076(18)
C12 0.0362(19) 0.042(2) 0.0307(18) 0.0016(16) 0.0085(16) 0.0011(17)
C1 0.047(2) 0.047(2) 0.032(2) 0.0036(18) 0.0059(17) -0.0029(19)
C18 0.041(2) 0.047(2) 0.031(2) -0.0011(17) 0.0085(17) 0.0009(19)
C10 0.043(2) 0.053(2) 0.031(2) -0.0083(18) 0.0042(17) -0.0018(19)
C5 0.037(2) 0.058(3) 0.031(2) -0.0019(18) 0.0024(16) 0.0054(19)
C14 0.041(2) 0.059(3) 0.033(2) 0.0043(19) 0.0065(17) 0.0008(19)
C2 0.049(2) 0.050(2) 0.036(2) -0.0013(18) 0.0047(18) 0.003(2)
C17 0.041(2) 0.052(2) 0.041(2) -0.0097(19) 0.0066(18) 0.0010(19)
C9 0.038(2) 0.056(3) 0.036(2) -0.0009(19) 0.0067(17) -0.0127(19)
C4 0.041(2) 0.072(3) 0.038(2) 0.000(2) 0.0070(18) 0.007(2)
C16 0.040(2) 0.064(3) 0.037(2) -0.011(2) 0.0036(17) 0.010(2)
C20 0.039(2) 0.048(3) 0.045(2) -0.006(2) 0.0146(18) -0.005(2)
C3 0.052(2) 0.061(3) 0.038(2) -0.005(2) 0.0095(19) 0.015(2)
C15 0.051(2) 0.065(3) 0.033(2) 0.0058(19) 0.0042(19) 0.011(2)
C21 0.053(3) 0.057(3) 0.050(3) 0.000(2) 0.007(2) 0.008(2)
C19 0.048(2) 0.086(3) 0.045(3) -0.006(2) -0.006(2) 0.011(2)

loop_
_atom_type_symbol
_atom_type_description
_atom_type_scat_dispersion_real
_atom_type_scat_dispersion_imag
_atom_type_scat_source
C C 0.0033 0.0016 'International Tables Vol C Tables 4.2.6.8 and 6.1.1.4'
H H 0.0000 0.0000 'International Tables Vol C Tables 4.2.6.8 and 6.1.1.4'
F F 0.0171 0.0103 'International Tables Vol C Tables 4.2.6.8 and 6.1.1.4'
N N 0.0061 0.0033 'International Tables Vol C Tables 4.2.6.8 and 6.1.1.4'
O O 0.0106 0.0060 'International Tables Vol C Tables 4.2.6.8 and 6.1.1.4'

loop_
_geom_angle_atom_site_label_1
_geom_angle_atom_site_label_2
_geom_angle_atom_site_label_3
_geom_angle
_geom_angle_site_symmetry_1
_geom_angle_site_symmetry_3
_geom_angle_publ_flag
C1 O1 H1 109.5 . . ?
C8 N2 H2 125.2 . . ?
C11 N2 H2 125.2 . . ?
C11 N2 C8 109.6(3) . . ?
C7 N1 H1A 116.8 . . ?
C7 N1 C6 126.3(3) . . ?
C6 N1 H1A 116.8 . . ?
C18 C13 C12 121.0(3) . . ?
C18 C13 C14 118.5(3) . . ?
C14 C13 C12 120.6(3) . . ?
N1 C7 H7 116.8 . . ?
N1 C7 C8 126.5(3) . . ?
C8 C7 H7 116.8 . . ?
N2 C8 C7 125.7(3) . . ?
N2 C8 C9 107.4(3) . . ?
C7 C8 C9 126.9(3) . . ?
N2 C11 C12 121.4(3) . . ?
N2 C11 C10 107.7(3) . . ?
C10 C11 C12 130.8(3) . . ?
C1 C6 N1 116.3(3) . . ?
C5 C6 N1 123.5(3) . . ?
C5 C6 C1 120.2(3) . . ?
C11 C12 C13 115.9(3) . . ?
C12 C12 C13 122.2(4) 2_656 . ?
C12 C12 C11 121.9(4) 2_656 . ?
O1 C1 C6 117.0(3) . . ?
O1 C1 C2 123.1(4) . . ?
C2 C1 C6 119.9(4) . . ?
C13 C18 H18 119.9 . . ?
C13 C18 C17 120.2(4) . . ?
C17 C18 H18 119.9 . . ?
C11 C10 H10 126.1 . . ?
C9 C10 C11 107.7(3) . . ?
C9 C10 H10 126.1 . . ?
C6 C5 H5 120.3 . . ?
C4 C5 C6 119.4(4) . . ?
C4 C5 H5 120.3 . . ?
C13 C14 H14 119.7 . . ?
C15 C14 C13 120.7(4) . . ?
C15 C14 H14 119.7 . . ?
C1 C2 H2A 119.9 . . ?
C1 C2 C3 120.1(4) . . ?
C3 C2 H2A 119.9 . . ?
C18 C17 H17 119.4 . . ?
C16 C17 C18 121.2(4) . . ?
C16 C17 H17 119.4 . . ?
C8 C9 H9 126.2 . . ?
C10 C9 C8 107.5(3) . . ?
C10 C9 H9 126.2 . . ?
C5 C4 H4 119.8 . . ?
C5 C4 C3 120.3(4) . . ?
C3 C4 H4 119.8 . . ?
C17 C16 C19 120.8(4) . . ?
C15 C16 C17 117.9(3) . . ?
C15 C16 C19 121.3(4) . . ?
O3 C20 C21 114.2(4) . . ?
O2 C20 O3 129.9(4) . . ?
O2 C20 C21 115.9(4) . . ?
C2 C3 C4 120.0(4) . . ?
C2 C3 H3 120.0 . . ?
C4 C3 H3 120.0 . . ?
C14 C15 H15 119.3 . . ?
C16 C15 C14 121.4(4) . . ?
C16 C15 H15 119.3 . . ?
F3 C21 F2 103.9(4) . . ?
F3 C21 C20 111.7(3) . . ?
F2 C21 C20 111.2(4) . . ?
F1 C21 F3 109.6(4) . . ?
F1 C21 F2 104.8(4) . . ?
F1 C21 C20 114.7(4) . . ?
C16 C19 H19A 109.5 . . ?
C16 C19 H19B 109.5 . . ?
C16 C19 H19C 109.5 . . ?
H19A C19 H19B 109.5 . . ?
H19A C19 H19C 109.5 . . ?
H19B C19 H19C 109.5 . . ?

loop_
_geom_bond_atom_site_label_1
_geom_bond_atom_site_label_2
_geom_bond_distance
_geom_bond_site_symmetry_2
_geom_bond_publ_flag
O1 H1 0.8400 . ?
O1 C1 1.371(4) . ?
O3 C20 1.247(5) . ?
O2 C20 1.229(5) . ?
N2 H2 0.8800 . ?
N2 C8 1.378(4) . ?
N2 C11 1.350(4) . ?
N1 H1A 0.8800 . ?
N1 C7 1.310(5) . ?
N1 C6 1.425(4) . ?
F3 C21 1.319(5) . ?
F2 C21 1.333(5) . ?
F1 C21 1.302(5) . ?
C13 C12 1.493(5) . ?
C13 C18 1.391(5) . ?
C13 C14 1.394(5) . ?
C7 H7 0.9500 . ?
C7 C8 1.394(5) . ?
C8 C9 1.400(5) . ?
C11 C12 1.469(5) . ?
C11 C10 1.408(5) . ?
C6 C1 1.396(5) . ?
C6 C5 1.390(5) . ?
C12 C12 1.365(7) 2_656 ?
C1 C2 1.375(5) . ?
C18 H18 0.9500 . ?
C18 C17 1.398(5) . ?
C10 H10 0.9500 . ?
C10 C9 1.380(5) . ?
C5 H5 0.9500 . ?
C5 C4 1.379(5) . ?
C14 H14 0.9500 . ?
C14 C15 1.390(5) . ?
C2 H2A 0.9500 . ?
C2 C3 1.382(5) . ?
C17 H17 0.9500 . ?
C17 C16 1.394(6) . ?
C9 H9 0.9500 . ?
C4 H4 0.9500 . ?
C4 C3 1.391(6) . ?
C16 C15 1.383(6) . ?
C16 C19 1.500(5) . ?
C20 C21 1.531(6) . ?
C3 H3 0.9500 . ?
C15 H15 0.9500 . ?
C19 H19A 0.9800 . ?
C19 H19B 0.9800 . ?
C19 H19C 0.9800 . ?

loop_
_geom_torsion_atom_site_label_1
_geom_torsion_atom_site_label_2
_geom_torsion_atom_site_label_3
_geom_torsion_atom_site_label_4
_geom_torsion
_geom_torsion_site_symmetry_1
_geom_torsion_site_symmetry_2
_geom_torsion_site_symmetry_3
_geom_torsion_site_symmetry_4
_geom_torsion_publ_flag
O1 C1 C2 C3 -179.7(4) . . . . ?
O3 C20 C21 F3 -66.4(5) . . . . ?
O3 C20 C21 F2 49.3(5) . . . . ?
O3 C20 C21 F1 168.0(4) . . . . ?
O2 C20 C21 F3 114.0(4) . . . . ?
O2 C20 C21 F2 -130.3(4) . . . . ?
O2 C20 C21 F1 -11.5(6) . . . . ?
N2 C8 C9 C10 2.1(4) . . . . ?
N2 C11 C12 C13 -32.9(5) . . . . ?
N2 C11 C12 C12 147.3(2) . . . 2_656 ?
N2 C11 C10 C9 0.4(4) . . . . ?
N1 C7 C8 N2 -2.4(6) . . . . ?
N1 C7 C8 C9 176.3(4) . . . . ?
N1 C6 C1 O1 -1.3(5) . . . . ?
N1 C6 C1 C2 179.1(3) . . . . ?
N1 C6 C5 C4 -179.0(3) . . . . ?
C13 C18 C17 C16 0.7(5) . . . . ?
C13 C14 C15 C16 -0.7(6) . . . . ?
C7 N1 C6 C1 -178.6(3) . . . . ?
C7 N1 C6 C5 -1.3(6) . . . . ?
C7 C8 C9 C10 -176.8(4) . . . . ?
C8 N2 C11 C12 177.0(3) . . . . ?
C8 N2 C11 C10 0.9(4) . . . . ?
C11 N2 C8 C7 177.1(3) . . . . ?
C11 N2 C8 C9 -1.9(4) . . . . ?
C11 C10 C9 C8 -1.5(4) . . . . ?
C6 N1 C7 C8 -178.3(3) . . . . ?
C6 C1 C2 C3 0.0(6) . . . . ?
C6 C5 C4 C3 0.3(6) . . . . ?
C12 C13 C18 C17 178.9(3) . . . . ?
C12 C13 C14 C15 -178.8(3) . . . . ?
C12 C11 C10 C9 -175.1(4) . . . . ?
C1 C6 C5 C4 -1.8(6) . . . . ?
C1 C2 C3 C4 -1.5(6) . . . . ?
C18 C13 C12 C11 131.0(4) . . . . ?
C18 C13 C12 C12 -49.1(4) . . . 2_656 ?
C18 C13 C14 C15 2.6(5) . . . . ?
C18 C17 C16 C15 1.2(5) . . . . ?
C18 C17 C16 C19 -178.2(4) . . . . ?
C10 C11 C12 C13 142.2(4) . . . . ?
C10 C11 C12 C12 -37.7(5) . . . 2_656 ?
C5 C6 C1 O1 -178.7(3) . . . . ?
C5 C6 C1 C2 1.7(6) . . . . ?
C5 C4 C3 C2 1.4(6) . . . . ?
C14 C13 C12 C11 -47.5(5) . . . . ?
C14 C13 C12 C12 132.4(3) . . . 2_656 ?
C14 C13 C18 C17 -2.6(5) . . . . ?
C17 C16 C15 C14 -1.2(6) . . . . ?
C19 C16 C15 C14 178.2(4) . . . . ?

loop_
_smtbx_masks_void_nr
_smtbx_masks_void_average_x
_smtbx_masks_void_average_y
_smtbx_masks_void_average_z
_smtbx_masks_void_volume
_smtbx_masks_void_count_electrons
_smtbx_masks_void_content
1 0.000 0.367 0.250 141.9 52.6 '1 CHCl3'
2 0.000 0.633 0.750 141.9 52.6 '1 CHCl3'
3 0.500 0.133 0.750 141.9 52.6 '1 CHCl3'
4 0.500 0.867 0.250 141.9 52.6 '1 CHCl3'
